data_1528930
loop_
_publ_author_name
'Ting, V.'
'Liu, Y.'
'Fitz Gerald, J.D.'
'Withers, R.L.'
'Noren, L.'
'James, M.'

_publ_section_title
;
 A structure and phase analysis investigation of the 1:1 ordered A2 In Nb
 O6 perovskites (A = Ca(2+), Sr(2+), Ba(2+))
;
_journal_name_full 'Journal of Solid State Chemistry'
_journal_page_first 551
_journal_page_last 562
_journal_volume 179
_journal_year 2006
_chemical_formula_sum 'Ca2.5 In0.25 Nb1.25 O6'
_chemical_name_systematic 'Ca2 ((Ca0.5 In0.25 Nb0.25) Nb) O6'
_space_group_IT_number 14
_symmetry_space_group_name_Hall '-P 2yn'
_symmetry_space_group_name_H-M 'P 1 21/n 1'
_cell_angle_alpha 90
_cell_angle_beta 89.958
_cell_angle_gamma 90
_cell_formula_units_Z 2
_cell_length_a 5.5477
_cell_length_b 5.747
_cell_length_c 7.9714
_cell_volume 254.149
_citation_journal_id_ASTM JSSCBI
_cod_data_source_file Ting_JSSCBI_2006_930.cif
_cod_data_source_block Ca2.5In0.25Nb1.25O6
_cod_original_cell_volume 254.1491
_cod_original_sg_symbol_Hall '-P 2ybc (x-z,y,z)'
_cod_database_code 1528930

loop_
_symmetry_equiv_pos_as_xyz
x,y,z
-x+1/2,y+1/2,-z+1/2
-x,-y,-z
x-1/2,-y-1/2,z-1/2

loop_
_atom_site_label
_atom_site_type_symbol
_atom_site_fract_x
_atom_site_fract_y
_atom_site_fract_z
_atom_site_occupancy
_atom_site_U_iso_or_equiv
Nb2 Nb+5 0 0 0 0.25 0.0
Nb1 Nb+5 0 0 0.5 1 0.0
O3 O-2 0.1062 0.0427 0.2597 1 0.0
Ca1 Ca+2 0.5118 -0.0523 0.2512 1 0.0
In1 In+3 0 0 0 0.25 0.0
Ca2 Ca+2 0 0 0 0.5 0.0
O1 O-2 0.315 0.7896 0.9469 1 0.0
O2 O-2 0.2104 0.315 0.9469 1 0.0
